data_1010887
loop_
_publ_author_name
'Tazaki, H'

_publ_section_title 'Single crystals of metaboric acid.'
_journal_coden_ASTM JSHAAO
_journal_name_full
;
Journal of Science of the Hiroshima University, Series A: Mathematics,
Physics, Chemistry
;
_journal_page_first 37
_journal_page_last 54
_journal_volume 10
_journal_year 1940
_chemical_formula_structural 'H B O2'
_chemical_formula_sum 'B H O2'
_chemical_name_systematic 'Metaboric acid - $-BETA'
_space_group_IT_number 14
_symmetry_cell_setting monoclinic
_symmetry_Int_Tables_number 14
_symmetry_space_group_name_Hall '-P 2ybc'
_symmetry_space_group_name_H-M 'P 1 21/c 1'
_cell_angle_alpha 90
_cell_angle_beta 92.7
_cell_angle_gamma 90
_cell_formula_units_Z 12
_cell_length_a 6.76
_cell_length_b 8.8
_cell_length_c 7.15
_cell_volume 424.9
_exptl_crystal_density_meas 2.05
_cod_original_sg_symbol_H-M 'P 21/c'
_cod_original_formula_sum 'H B O2'
_cod_database_code 1010887

loop_
_symmetry_equiv_pos_as_xyz
x,y,z
-x,1/2+y,1/2-z
-x,-y,-z
x,1/2-y,1/2+z

loop_
_atom_site_label
_atom_site_fract_x
_atom_site_fract_y
_atom_site_fract_z
? ? ? ?
